data_2229666
loop_
_publ_author_name
'Wang, Fei'
'Liu, Da-Yong'
'Wang, Hai-Bo'
'Meng, Xian-Sheng'
'Kang, Ting-Guo'

_publ_section_title
;
 2-Chloro-<i>N</i>'-(2-hydroxy-3,5-diiodobenzylidene)benzohydrazide
;
_journal_coeditor_code HB5809
_journal_issue 4
_journal_name_full 'Acta Crystallographica Section E'
_journal_page_first o810
_journal_paper_doi 10.1107/S1600536811007653
_journal_volume 67
_journal_year 2011
_chemical_formula_iupac 'C14 H9 Cl I2 N2 O2'
_chemical_formula_moiety 'C14 H9 Cl I2 N2 O2'
_chemical_formula_sum 'C14 H9 Cl I2 N2 O2'
_chemical_formula_weight 526.48
_chemical_name_systematic
;
2-Chloro-<i>N</i>'-(2-hydroxy-3,5-diiodobenzylidene)benzohydrazide
;
_space_group_IT_number 14
_symmetry_cell_setting monoclinic
_symmetry_space_group_name_Hall '-P 2ybc'
_symmetry_space_group_name_H-M 'P 1 21/c 1'
_atom_sites_solution_hydrogens geom
_atom_sites_solution_primary direct
_atom_sites_solution_secondary difmap
_audit_creation_method SHELXL-97
_cell_angle_alpha 90.00
_cell_angle_beta 90.032(2)
_cell_angle_gamma 90.00
_cell_formula_units_Z 4
_cell_length_a 14.311(3)
_cell_length_b 11.469(2)
_cell_length_c 9.736(2)
_cell_measurement_reflns_used 989
_cell_measurement_temperature 298(2)
_cell_measurement_theta_max 24.5
_cell_measurement_theta_min 2.5
_cell_volume 1598.0(5)
_computing_cell_refinement 'SAINT (Bruker, 2007)'
_computing_data_collection 'SMART (Bruker, 2007)'
_computing_data_reduction 'SAINT (Bruker, 2007)'
_computing_molecular_graphics 'SHELXTL (Sheldrick, 2008)'
_computing_publication_material 'SHELXTL (Sheldrick, 2008)'
_computing_structure_refinement 'SHELXTL (Sheldrick, 2008)'
_computing_structure_solution 'SHELXTL (Sheldrick, 2008)'
_diffrn_ambient_temperature 298(2)
_diffrn_measured_fraction_theta_full 0.966
_diffrn_measured_fraction_theta_max 0.966
_diffrn_measurement_device_type 'Bruker SMART CCD'
_diffrn_measurement_method \w
_diffrn_radiation_monochromator graphite
_diffrn_radiation_source 'fine-focus sealed tube'
_diffrn_radiation_type MoK\a
_diffrn_radiation_wavelength 0.71073
_diffrn_reflns_av_R_equivalents 0.0690
_diffrn_reflns_av_sigmaI/netI 0.0995
_diffrn_reflns_limit_h_max 13
_diffrn_reflns_limit_h_min -18
_diffrn_reflns_limit_k_max 9
_diffrn_reflns_limit_k_min -14
_diffrn_reflns_limit_l_max 12
_diffrn_reflns_limit_l_min -12
_diffrn_reflns_number 7381
_diffrn_reflns_theta_full 27.00
_diffrn_reflns_theta_max 27.00
_diffrn_reflns_theta_min 2.74
_diffrn_standards_decay_% 0
_diffrn_standards_number 0
_exptl_absorpt_coefficient_mu 4.107
_exptl_absorpt_correction_T_max 0.542
_exptl_absorpt_correction_T_min 0.525
_exptl_absorpt_correction_type multi-scan
_exptl_absorpt_process_details '(SADABS; Bruker, 2001)'
_exptl_crystal_colour colourless
_exptl_crystal_density_diffrn 2.188
_exptl_crystal_density_method 'not measured'
_exptl_crystal_description block
_exptl_crystal_F_000 984
_exptl_crystal_size_max 0.18
_exptl_crystal_size_mid 0.17
_exptl_crystal_size_min 0.17
_refine_diff_density_max 0.930
_refine_diff_density_min -0.804
_refine_ls_extinction_method none
_refine_ls_goodness_of_fit_ref 0.953
_refine_ls_hydrogen_treatment mixed
_refine_ls_matrix_type full
_refine_ls_number_parameters 194
_refine_ls_number_reflns 3383
_refine_ls_number_restraints 1
_refine_ls_restrained_S_all 0.953
_refine_ls_R_factor_all 0.1219
_refine_ls_R_factor_gt 0.0551
_refine_ls_shift/su_max 0.000
_refine_ls_shift/su_mean 0.000
_refine_ls_structure_factor_coef Fsqd
_refine_ls_weighting_details 'calc w=1/[\s^2^(Fo^2^)+(0.0353P)^2^] where P=(Fo^2^+2Fc^2^)/3'
_refine_ls_weighting_scheme calc
_refine_ls_wR_factor_gt 0.0926
_refine_ls_wR_factor_ref 0.1119
_reflns_number_gt 1747
_reflns_number_total 3383
_reflns_threshold_expression I>2\s(I)
_cod_data_source_file hb5809.cif
_cod_data_source_block I
_cod_original_sg_symbol_H-M 'P 21/c'
_cod_database_code 2229666
_cod_database_fobs_code 2229666

loop_
_symmetry_equiv_pos_as_xyz
'x, y, z'
'-x, y+1/2, -z+1/2'
'-x, -y, -z'
'x, -y-1/2, z-1/2'

loop_
_atom_site_type_symbol
_atom_site_label
_atom_site_fract_x
_atom_site_fract_y
_atom_site_fract_z
_atom_site_U_iso_or_equiv
_atom_site_adp_type
_atom_site_calc_flag
_atom_site_refinement_flags
_atom_site_occupancy
_atom_site_disorder_assembly
_atom_site_disorder_group
I I1 -0.22657(4) 0.87447(6) -0.18612(7) 0.0664(2) Uani d . 1 . .
I I2 -0.12679(4) 0.97420(6) 0.39763(7) 0.0689(2) Uani d . 1 . .
Cl Cl1 0.39839(19) 0.5079(3) 0.3068(3) 0.0908(9) Uani d . 1 . .
N N1 0.1820(4) 0.8044(6) 0.1129(6) 0.0385(16) Uani d . 1 . .
N N2 0.2702(4) 0.7650(6) 0.0825(6) 0.0402(17) Uani d D 1 . .
O O1 0.0634(3) 0.8886(5) 0.2821(5) 0.0482(14) Uani d . 1 . .
H H1 0.1148 0.8671 0.2551 0.072 Uiso calc R 1 . .
O O2 0.3053(4) 0.7548(6) 0.3039(6) 0.077(2) Uani d . 1 . .
C C1 0.0291(5) 0.8487(6) 0.0472(8) 0.0343(19) Uani d . 1 . .
C C2 0.0025(5) 0.8833(6) 0.1793(8) 0.0367(19) Uani d . 1 . .
C C3 -0.0897(5) 0.9172(7) 0.2027(8) 0.043(2) Uani d . 1 . .
C C4 -0.1538(5) 0.9133(7) 0.0998(10) 0.050(2) Uani d . 1 . .
H H4 -0.2153 0.9350 0.1168 0.060 Uiso calc R 1 . .
C C5 -0.1283(5) 0.8778(8) -0.0279(9) 0.051(2) Uani d . 1 . .
C C6 -0.0383(5) 0.8446(6) -0.0562(8) 0.044(2) Uani d . 1 . .
H H6 -0.0222 0.8196 -0.1439 0.053 Uiso calc R 1 . .
C C7 0.1229(5) 0.8119(7) 0.0171(8) 0.0378(19) Uani d . 1 . .
H H7 0.1400 0.7937 -0.0725 0.045 Uiso calc R 1 . .
C C8 0.3274(5) 0.7392(8) 0.1856(8) 0.046(2) Uani d . 1 . .
C C9 0.4215(5) 0.6948(8) 0.1424(8) 0.044(2) Uani d . 1 . .
C C10 0.4584(6) 0.5931(8) 0.1939(9) 0.055(2) Uani d . 1 . .
C C11 0.5447(7) 0.5530(10) 0.1535(11) 0.074(3) Uani d . 1 . .
H H11 0.5699 0.4843 0.1882 0.088 Uiso calc R 1 . .
C C12 0.5921(7) 0.6211(15) 0.0577(14) 0.102(6) Uani d . 1 . .
H H12 0.6510 0.5968 0.0293 0.122 Uiso calc R 1 . .
C C13 0.5576(8) 0.7187(12) 0.0048(12) 0.090(4) Uani d . 1 . .
H H13 0.5915 0.7607 -0.0599 0.108 Uiso calc R 1 . .
C C14 0.4710(6) 0.7572(9) 0.0471(9) 0.068(3) Uani d . 1 . .
H H14 0.4462 0.8255 0.0109 0.082 Uiso calc R 1 . .
H H2 0.290(5) 0.755(8) -0.005(3) 0.080 Uiso d D 1 . .

loop_
_atom_site_aniso_label
_atom_site_aniso_U_11
_atom_site_aniso_U_22
_atom_site_aniso_U_33
_atom_site_aniso_U_12
_atom_site_aniso_U_13
_atom_site_aniso_U_23
I1 0.0465(4) 0.0791(5) 0.0737(5) -0.0086(3) -0.0190(3) 0.0115(4)
I2 0.0617(4) 0.0786(5) 0.0663(5) 0.0136(3) 0.0127(3) -0.0186(4)
Cl1 0.0839(19) 0.089(2) 0.099(2) -0.0011(15) -0.0081(16) 0.0317(18)
N1 0.028(4) 0.052(5) 0.036(4) 0.004(3) -0.002(3) -0.002(3)
N2 0.034(4) 0.063(5) 0.024(4) 0.008(3) 0.004(3) -0.005(4)
O1 0.051(3) 0.058(4) 0.036(3) 0.008(3) 0.000(3) -0.002(3)
O2 0.068(4) 0.143(7) 0.020(3) 0.042(4) 0.003(3) 0.003(4)
C1 0.041(5) 0.031(5) 0.031(5) -0.001(3) 0.002(3) 0.008(4)
C2 0.035(4) 0.035(5) 0.040(5) -0.011(4) 0.004(3) 0.008(4)
C3 0.051(5) 0.034(5) 0.044(6) -0.007(4) 0.010(4) 0.002(4)
C4 0.034(5) 0.048(6) 0.067(7) 0.000(4) 0.004(4) 0.006(5)
C5 0.037(5) 0.061(6) 0.055(6) 0.000(4) -0.011(4) 0.014(5)
C6 0.049(5) 0.038(5) 0.045(5) -0.003(4) -0.006(4) -0.008(4)
C7 0.051(5) 0.038(5) 0.025(5) 0.002(4) 0.003(4) 0.009(4)
C8 0.047(5) 0.070(7) 0.020(5) 0.007(4) 0.002(4) 0.000(4)
C9 0.030(4) 0.072(7) 0.029(5) 0.000(4) -0.002(3) -0.008(5)
C10 0.048(6) 0.066(7) 0.052(6) -0.001(5) -0.007(4) -0.003(5)
C11 0.054(7) 0.100(10) 0.067(8) 0.026(6) -0.018(5) -0.025(7)
C12 0.039(6) 0.182(16) 0.083(10) 0.015(8) -0.013(6) -0.079(11)
C13 0.066(8) 0.141(13) 0.063(8) -0.034(8) 0.029(6) -0.016(8)
C14 0.050(6) 0.112(9) 0.043(6) -0.006(6) 0.010(4) 0.007(6)

loop_
_atom_type_symbol
_atom_type_description
_atom_type_scat_dispersion_real
_atom_type_scat_dispersion_imag
_atom_type_scat_source
C C 0.0033 0.0016 'International Tables Vol C Tables 4.2.6.8 and 6.1.1.4'
H H 0.0000 0.0000 'International Tables Vol C Tables 4.2.6.8 and 6.1.1.4'
N N 0.0061 0.0033 'International Tables Vol C Tables 4.2.6.8 and 6.1.1.4'
O O 0.0106 0.0060 'International Tables Vol C Tables 4.2.6.8 and 6.1.1.4'
I I -0.4742 1.8119 'International Tables Vol C Tables 4.2.6.8 and 6.1.1.4'
Cl Cl 0.1484 0.1585 'International Tables Vol C Tables 4.2.6.8 and 6.1.1.4'

loop_
_geom_angle_atom_site_label_1
_geom_angle_atom_site_label_2
_geom_angle_atom_site_label_3
_geom_angle_site_symmetry_1
_geom_angle_site_symmetry_3
_geom_angle
_geom_angle_publ_flag
C7 N1 N2 . . 118.6(6) ?
C8 N2 N1 . . 118.5(6) ?
C8 N2 H2 . . 119(5) ?
N1 N2 H2 . . 122(5) ?
C2 O1 H1 . . 109.5 ?
C6 C1 C2 . . 119.0(7) ?
C6 C1 C7 . . 119.2(7) ?
C2 C1 C7 . . 121.7(6) ?
O1 C2 C3 . . 118.9(7) ?
O1 C2 C1 . . 121.8(7) ?
C3 C2 C1 . . 119.2(7) ?
C4 C3 C2 . . 120.5(8) ?
C4 C3 I2 . . 120.8(6) ?
C2 C3 I2 . . 118.6(6) ?
C5 C4 C3 . . 120.3(8) ?
C5 C4 H4 . . 119.9 ?
C3 C4 H4 . . 119.9 ?
C4 C5 C6 . . 121.3(7) ?
C4 C5 I1 . . 120.0(6) ?
C6 C5 I1 . . 118.7(7) ?
C5 C6 C1 . . 119.7(8) ?
C5 C6 H6 . . 120.2 ?
C1 C6 H6 . . 120.2 ?
N1 C7 C1 . . 119.7(7) ?
N1 C7 H7 . . 120.2 ?
C1 C7 H7 . . 120.2 ?
O2 C8 N2 . . 121.8(7) ?
O2 C8 C9 . . 123.5(7) ?
N2 C8 C9 . . 114.6(7) ?
C14 C9 C10 . . 119.5(8) ?
C14 C9 C8 . . 118.5(8) ?
C10 C9 C8 . . 122.0(8) ?
C9 C10 C11 . . 121.6(9) ?
C9 C10 Cl1 . . 121.9(7) ?
C11 C10 Cl1 . . 116.5(8) ?
C10 C11 C12 . . 116.2(10) ?
C10 C11 H11 . . 121.9 ?
C12 C11 H11 . . 121.9 ?
C13 C12 C11 . . 123.5(12) ?
C13 C12 H12 . . 118.3 ?
C11 C12 H12 . . 118.3 ?
C12 C13 C14 . . 119.2(12) ?
C12 C13 H13 . . 120.4 ?
C14 C13 H13 . . 120.4 ?
C9 C14 C13 . . 120.0(10) ?
C9 C14 H14 . . 120.0 ?
C13 C14 H14 . . 120.0 ?

loop_
_geom_bond_atom_site_label_1
_geom_bond_atom_site_label_2
_geom_bond_site_symmetry_2
_geom_bond_distance
_geom_bond_publ_flag
I1 C5 . 2.086(7) ?
I2 C3 . 2.076(8) ?
Cl1 C10 . 1.703(9) ?
N1 C7 . 1.261(8) ?
N1 N2 . 1.373(7) ?
N2 C8 . 1.328(9) ?
N2 H2 . 0.91(4) ?
O1 C2 . 1.328(8) ?
O1 H1 . 0.8200 ?
O2 C8 . 1.208(9) ?
C1 C6 . 1.395(10) ?
C1 C2 . 1.398(10) ?
C1 C7 . 1.438(9) ?
C2 C3 . 1.396(10) ?
C3 C4 . 1.358(10) ?
C4 C5 . 1.358(11) ?
C4 H4 . 0.9300 ?
C5 C6 . 1.372(10) ?
C6 H6 . 0.9300 ?
C7 H7 . 0.9300 ?
C8 C9 . 1.501(10) ?
C9 C14 . 1.369(11) ?
C9 C10 . 1.374(12) ?
C10 C11 . 1.376(11) ?
C11 C12 . 1.393(16) ?
C11 H11 . 0.9300 ?
C12 C13 . 1.328(16) ?
C12 H12 . 0.9300 ?
C13 C14 . 1.379(13) ?
C13 H13 . 0.9300 ?
C14 H14 . 0.9300 ?

loop_
_geom_hbond_atom_site_label_D
_geom_hbond_atom_site_label_H
_geom_hbond_atom_site_label_A
_geom_hbond_site_symmetry_A
_geom_hbond_distance_DH
_geom_hbond_distance_HA
_geom_hbond_distance_DA
_geom_hbond_angle_DHA
O1 H1 N1 . 0.82 1.83 2.556(8) 146
N2 H2 O2 4_575 0.91(4) 1.88(2) 2.768(8) 168(8)

loop_
_cod_related_entry_id
_cod_related_entry_database
_cod_related_entry_code
1 ChemSpider 26582553
